data_7121848
loop_
_publ_author_name
'Pradhan, Sajan'
'Shahi, Chandan Kumar'
'Bhattacharyya, Aditya'
'Ghorai, Manas K.'

_publ_section_title
;
 Stereoselective synthesis of 3-spiropiperidino indolenines via
 S<sub>N</sub>2-type ring opening of activated aziridines with
 1H-indoles/Pd-catalyzed spirocyclization with propargyl carbonates.
;
_journal_issue 62
_journal_name_full 'Chemical communications (Cambridge, England)'
_journal_page_first 8583
_journal_page_last 8586
_journal_paper_doi 10.1039/c8cc04249g
_journal_volume 54
_journal_year 2018
_chemical_formula_moiety 'C33 H30 N2 O2 S'
_chemical_formula_sum 'C33 H30 N2 O2 S'
_chemical_formula_weight 518.65
_space_group_crystal_system monoclinic
_space_group_IT_number 14
_space_group_name_Hall '-P 2yn'
_space_group_name_H-M_alt 'P 1 21/n 1'
_symmetry_space_group_name_Hall '-P 2yn'
_symmetry_space_group_name_H-M 'P 1 21/n 1'
_atom_sites_solution_hydrogens geom
_atom_sites_solution_primary dual
_audit_creation_date 2017-09-18
_audit_creation_method
;
Olex2 1.2
(compiled 2017.08.10 svn.r3458 for OlexSys, GUI svn.r5381)
;
_audit_update_record
;
2017-12-24 deposited with the CCDC.
2018-06-18 downloaded from the CCDC.
;
_cell_angle_alpha 90
_cell_angle_beta 96.461(2)
_cell_angle_gamma 90
_cell_formula_units_Z 4
_cell_length_a 7.7368(6)
_cell_length_b 16.8658(12)
_cell_length_c 20.2866(14)
_cell_measurement_reflns_used 4548
_cell_measurement_temperature 100
_cell_measurement_theta_max 23.39
_cell_measurement_theta_min 2.42
_cell_volume 2630.3(3)
_computing_cell_refinement 'SAINT v8.34A (Bruker, 2013)'
_computing_data_reduction 'SAINT v8.34A (Bruker, 2013)'
_computing_molecular_graphics 'Olex2 (Dolomanov et al., 2009)'
_computing_publication_material 'Olex2 (Dolomanov et al., 2009)'
_computing_structure_refinement 'ShelXL (Sheldrick, 2015)'
_computing_structure_solution 'ShelXT (Sheldrick, 2015)'
_diffrn_ambient_temperature 100
_diffrn_measured_fraction_theta_full 0.999
_diffrn_measured_fraction_theta_max 0.996
_diffrn_measurement_device_type 'CCD area detector'
_diffrn_measurement_method 'phi and omega scans'
_diffrn_radiation_monochromator graphite
_diffrn_radiation_type MoK\a
_diffrn_radiation_wavelength 0.71073
_diffrn_reflns_av_R_equivalents 0.1806
_diffrn_reflns_av_unetI/netI 0.1753
_diffrn_reflns_Laue_measured_fraction_full 0.999
_diffrn_reflns_Laue_measured_fraction_max 0.996
_diffrn_reflns_limit_h_max 10
_diffrn_reflns_limit_h_min -10
_diffrn_reflns_limit_k_max 22
_diffrn_reflns_limit_k_min -22
_diffrn_reflns_limit_l_max 27
_diffrn_reflns_limit_l_min -27
_diffrn_reflns_number 39664
_diffrn_reflns_point_group_measured_fraction_full 0.999
_diffrn_reflns_point_group_measured_fraction_max 0.996
_diffrn_reflns_theta_full 25.242
_diffrn_reflns_theta_max 28.423
_diffrn_reflns_theta_min 2.618
_exptl_absorpt_coefficient_mu 0.157
_exptl_absorpt_correction_T_max 0.7457
_exptl_absorpt_correction_T_min 0.6261
_exptl_absorpt_correction_type psi-scan
_exptl_absorpt_process_details
;
SADABS-2014/4 (Bruker,2014/4) was used for absorption correction.
wR2(int) was 0.0977 before and 0.0632 after correction.
The Ratio of minimum to maximum transmission is 0.8396.
The \l/2 correction factor is 0.00150.
;
_exptl_crystal_colour colourless
_exptl_crystal_colour_primary colourless
_exptl_crystal_density_diffrn 1.310
_exptl_crystal_description block
_exptl_crystal_F_000 1096
_exptl_crystal_size_max 0.02
_exptl_crystal_size_mid 0.02
_exptl_crystal_size_min 0.02
_refine_diff_density_max 0.734
_refine_diff_density_min -0.427
_refine_diff_density_rms 0.077
_refine_ls_extinction_method none
_refine_ls_goodness_of_fit_ref 1.023
_refine_ls_hydrogen_treatment constr
_refine_ls_matrix_type full
_refine_ls_number_parameters 309
_refine_ls_number_reflns 6599
_refine_ls_number_restraints 0
_refine_ls_restrained_S_all 1.023
_refine_ls_R_factor_all 0.1936
_refine_ls_R_factor_gt 0.0804
_refine_ls_shift/su_max 0.001
_refine_ls_shift/su_mean 0.000
_refine_ls_structure_factor_coef Fsqd
_refine_ls_weighting_details 'w=1/[\s^2^(Fo^2^)+(0.0825P)^2^] where P=(Fo^2^+2Fc^2^)/3'
_refine_ls_weighting_scheme calc
_refine_ls_wR_factor_gt 0.1494
_refine_ls_wR_factor_ref 0.1860
_reflns_Friedel_coverage 0.000
_reflns_number_gt 3291
_reflns_number_total 6599
_reflns_threshold_expression 'I > 2\s(I)'
_cod_data_source_file c8cc04249g2.cif
_cod_data_source_block sp
_cod_depositor_comments 'Adding full bibliography for 7121848.cif.'
_cod_database_code 7121848
_shelx_shelxl_version_number 2016/4
_shelx_space_group_comment
;
The symmetry employed for this shelxl refinement is uniquely defined
by the following loop, which should always be used as a source of
symmetry information in preference to the above space-group names.
They are only intended as comments.
;
_shelx_estimated_absorpt_t_max 0.997
_shelx_estimated_absorpt_t_min 0.997
_olex2_refinement_description
;
1. Fixed Uiso
 At 1.2 times of:
  All C(H) groups, All C(H,H) groups
 At 1.5 times of:
  All C(H,H,H) groups
2.a Ternary CH refined with riding coordinates:
 C00F(H00F)
2.b Secondary CH2 refined with riding coordinates:
 C008(H00A,H00B), C00A(H00C,H00D)
2.c Aromatic/amide H refined with riding coordinates:
 C00C(H00E), C00K(H00K), C00O(H00O), C00X(H00X), C00P(H00P), C00L(H00L),
 C00Q(H00Q), C00R(H00R), C00U(H00U), C00M(H00M), C009(H009), C00T(H00T),
 C010(H010), C011(H011), C00W(H00W), C00S(H00S), C00Z(H00Z)
2.d Fitted hexagon refined as free rotating group:
 C00K(C00B,C00O,C00X,C00P,C00L), C00R(C00V,C00U,C00M,C00G,C009), C010(C011,
 C00W,C00N,C00S,C00Z)
2.e X=CH2 refined with riding coordinates:
 C00H(H00G,H00H)
2.f Idealised Me refined as rotating group:
 C00Y(H00I,H00J,H00N), C012(H01A,H01B,H01C)
;
_olex2_submission_special_instructions 'No special instructions were received'

loop_
_space_group_symop_operation_xyz
'x, y, z'
'-x+1/2, y+1/2, -z+1/2'
'-x, -y, -z'
'x-1/2, -y-1/2, z-1/2'

loop_
_atom_site_label
_atom_site_type_symbol
_atom_site_fract_x
_atom_site_fract_y
_atom_site_fract_z
_atom_site_U_iso_or_equiv
_atom_site_adp_type
_atom_site_occupancy
_atom_site_site_symmetry_order
_atom_site_calc_flag
_atom_site_refinement_flags_posn
S001 S 0.38345(10) 0.48635(5) 0.61990(4) 0.0201(2) Uani 1 1 d .
O002 O 0.4248(3) 0.40695(12) 0.60286(10) 0.0270(6) Uani 1 1 d .
O003 O 0.2195(3) 0.52026(13) 0.59481(10) 0.0243(6) Uani 1 1 d .
N004 N 0.5331(3) 0.54387(14) 0.59501(12) 0.0166(6) Uani 1 1 d .
N005 N 1.0399(3) 0.73610(15) 0.69785(13) 0.0223(7) Uani 1 1 d .
C006 C 0.7129(4) 0.51791(18) 0.60016(15) 0.0173(7) Uani 1 1 d .
C007 C 1.0260(4) 0.73594(18) 0.62757(16) 0.0209(8) Uani 1 1 d .
C008 C 0.8322(4) 0.55543(17) 0.65485(14) 0.0166(7) Uani 1 1 d .
H00A H 0.953804 0.541192 0.649271 0.020 Uiso 1 1 calc R
H00B H 0.805637 0.533853 0.697968 0.020 Uiso 1 1 calc R
C00A C 0.5081(4) 0.63095(17) 0.59789(15) 0.0190(7) Uani 1 1 d .
H00C H 0.383994 0.642440 0.601337 0.023 Uiso 1 1 calc R
H00D H 0.538766 0.655068 0.556254 0.023 Uiso 1 1 calc R
C00C C 0.8778(4) 0.67406(19) 0.53058(15) 0.0217(8) Uani 1 1 d .
H00E H 0.795023 0.637172 0.510679 0.026 Uiso 1 1 calc R
C00D C 0.9002(4) 0.68457(18) 0.59911(15) 0.0189(7) Uani 1 1 d .
C00E C 0.8152(4) 0.64689(18) 0.65599(15) 0.0186(7) Uani 1 1 d .
C00F C 0.6187(4) 0.66839(17) 0.65648(15) 0.0164(7) Uani 1 1 d .
H00F H 0.581153 0.643414 0.697242 0.020 Uiso 1 1 calc R
C00H C 0.7622(4) 0.46498(18) 0.55909(16) 0.0247(8) Uani 1 1 d .
H00G H 0.680175 0.443246 0.525579 0.030 Uiso 1 1 calc R
H00H H 0.880170 0.448255 0.562755 0.030 Uiso 1 1 calc R
C00I C 0.9247(4) 0.68665(18) 0.71513(15) 0.0201(8) Uani 1 1 d .
C00J C 0.9794(4) 0.7188(2) 0.49173(16) 0.0241(8) Uani 1 1 d .
C00K C 0.8101(3) 0.61591(11) 0.81160(9) 0.0224(8) Uani 1 1 d .
H00K H 0.736462 0.583947 0.781818 0.027 Uiso 1 1 calc R
C00B C 0.9104(3) 0.67512(12) 0.78719(7) 0.0203(8) Uani 1 1 d G
C00O C 1.0181(3) 0.72190(11) 0.83077(10) 0.0255(8) Uani 1 1 d G
H00O H 1.086698 0.762363 0.814088 0.031 Uiso 1 1 calc R
C00X C 1.0254(3) 0.70946(12) 0.89876(9) 0.0313(9) Uani 1 1 d G
H00X H 1.098984 0.741426 0.928546 0.038 Uiso 1 1 calc R
C00P C 0.9250(3) 0.65025(13) 0.92317(7) 0.0286(9) Uani 1 1 d G
H00P H 0.930010 0.641750 0.969641 0.034 Uiso 1 1 calc R
C00L C 0.8173(3) 0.60348(11) 0.87959(10) 0.0251(8) Uani 1 1 d G
H00L H 0.748749 0.563009 0.896278 0.030 Uiso 1 1 calc R
C00Q C 1.1286(4) 0.7802(2) 0.58949(17) 0.0266(8) Uani 1 1 d .
H00Q H 1.214936 0.815383 0.609534 0.032 Uiso 1 1 calc R
C00R C 0.3191(3) 0.55917(11) 0.80397(9) 0.0256(8) Uani 1 1 d .
H00R H 0.260628 0.600964 0.823677 0.031 Uiso 1 1 calc R
C00V C 0.4115(3) 0.50294(13) 0.84377(7) 0.0260(8) Uani 1 1 d G
C00U C 0.4971(3) 0.44178(11) 0.81494(9) 0.0270(9) Uani 1 1 d G
H00U H 0.560261 0.403355 0.842145 0.032 Uiso 1 1 calc R
C00M C 0.4904(3) 0.43685(11) 0.74630(10) 0.0246(8) Uani 1 1 d G
H00M H 0.548908 0.395052 0.726598 0.029 Uiso 1 1 calc R
C00G C 0.3980(3) 0.49308(12) 0.70650(7) 0.0200(7) Uani 1 1 d G
C009 C 0.3124(3) 0.55423(11) 0.73533(9) 0.0214(8) Uani 1 1 d G
H009 H 0.249275 0.592661 0.708129 0.026 Uiso 1 1 calc R
C00T C 1.1013(4) 0.7715(2) 0.52190(17) 0.0286(9) Uani 1 1 d .
H00T H 1.167917 0.802485 0.494915 0.034 Uiso 1 1 calc R
C00Y C 0.9607(5) 0.7107(2) 0.41760(17) 0.0364(10) Uani 1 1 d .
H00I H 0.873984 0.669810 0.403919 0.055 Uiso 1 1 calc GR
H00J H 1.072861 0.695545 0.403212 0.055 Uiso 1 1 calc GR
H00N H 0.923039 0.761420 0.397259 0.055 Uiso 1 1 calc GR
C010 C 0.5126(3) 0.91746(9) 0.67526(12) 0.0322(9) Uani 1 1 d .
H010 H 0.488287 0.972278 0.679766 0.039 Uiso 1 1 calc R
C011 C 0.4943(3) 0.86569(13) 0.72733(9) 0.0343(9) Uani 1 1 d G
H011 H 0.457396 0.885121 0.767420 0.041 Uiso 1 1 calc R
C00W C 0.5299(3) 0.78548(12) 0.72075(9) 0.0264(8) Uani 1 1 d G
H00W H 0.517363 0.750095 0.756331 0.032 Uiso 1 1 calc R
C00N C 0.5839(3) 0.75704(9) 0.66209(10) 0.0194(8) Uani 1 1 d G
C00S C 0.6022(3) 0.80882(11) 0.61002(8) 0.0226(8) Uani 1 1 d G
H00S H 0.639115 0.789380 0.569934 0.027 Uiso 1 1 calc R
C00Z C 0.5666(3) 0.88902(11) 0.61661(10) 0.0277(9) Uani 1 1 d G
H00Z H 0.579148 0.924407 0.581022 0.033 Uiso 1 1 calc R
C012 C 0.4089(5) 0.5056(2) 0.91794(16) 0.0429(11) Uani 1 1 d .
H01A H 0.419000 0.560706 0.933171 0.064 Uiso 1 1 calc GR
H01B H 0.506723 0.474711 0.939492 0.064 Uiso 1 1 calc GR
H01C H 0.299388 0.483064 0.929353 0.064 Uiso 1 1 calc GR

loop_
_atom_site_aniso_label
_atom_site_aniso_U_11
_atom_site_aniso_U_22
_atom_site_aniso_U_33
_atom_site_aniso_U_23
_atom_site_aniso_U_13
_atom_site_aniso_U_12
S001 0.0191(4) 0.0199(5) 0.0212(5) -0.0020(4) 0.0013(3) -0.0052(4)
O002 0.0340(14) 0.0167(13) 0.0312(14) -0.0062(10) 0.0081(11) -0.0061(11)
O003 0.0154(12) 0.0327(14) 0.0238(13) 0.0014(10) -0.0023(9) -0.0021(11)
N004 0.0149(14) 0.0144(15) 0.0203(15) 0.0001(11) 0.0007(11) -0.0008(12)
N005 0.0181(15) 0.0205(16) 0.0281(17) -0.0009(12) 0.0014(12) -0.0032(13)
C006 0.0167(17) 0.0142(17) 0.0209(18) 0.0024(14) 0.0009(13) -0.0025(15)
C007 0.0177(18) 0.0141(18) 0.031(2) 0.0019(15) 0.0047(15) 0.0030(15)
C008 0.0173(17) 0.0149(17) 0.0175(18) 0.0015(13) 0.0014(13) 0.0014(14)
C00A 0.0176(17) 0.0150(18) 0.0239(19) -0.0005(14) 0.0006(14) 0.0005(15)
C00C 0.0175(18) 0.0209(19) 0.027(2) 0.0002(15) 0.0022(14) 0.0000(15)
C00D 0.0141(17) 0.0158(18) 0.027(2) -0.0006(14) 0.0014(14) 0.0038(14)
C00E 0.0171(17) 0.0157(18) 0.0227(19) -0.0050(14) 0.0012(14) 0.0003(15)
C00F 0.0164(17) 0.0148(17) 0.0181(17) 0.0003(13) 0.0021(13) -0.0013(14)
C00H 0.026(2) 0.022(2) 0.026(2) -0.0049(15) 0.0004(15) 0.0047(16)
C00I 0.0150(17) 0.0143(18) 0.031(2) -0.0009(14) 0.0013(14) 0.0045(15)
C00J 0.0225(19) 0.021(2) 0.029(2) 0.0043(15) 0.0063(15) 0.0070(16)
C00K 0.0202(18) 0.0221(19) 0.024(2) -0.0054(15) -0.0002(14) -0.0035(16)
C00B 0.0144(17) 0.0177(18) 0.028(2) -0.0007(15) -0.0023(14) 0.0052(15)
C00O 0.025(2) 0.0213(19) 0.029(2) -0.0022(15) -0.0031(15) -0.0024(16)
C00X 0.031(2) 0.030(2) 0.033(2) -0.0062(17) 0.0006(17) -0.0064(18)
C00P 0.026(2) 0.036(2) 0.023(2) -0.0058(16) 0.0007(16) 0.0079(18)
C00L 0.025(2) 0.024(2) 0.027(2) -0.0021(15) 0.0040(15) 0.0024(16)
C00Q 0.0216(19) 0.026(2) 0.033(2) 0.0013(16) 0.0046(16) -0.0047(16)
C00R 0.0207(19) 0.029(2) 0.028(2) -0.0042(16) 0.0036(15) -0.0045(16)
C00V 0.0210(18) 0.033(2) 0.024(2) -0.0021(16) 0.0030(15) -0.0119(17)
C00U 0.026(2) 0.029(2) 0.025(2) 0.0101(16) -0.0027(15) -0.0099(17)
C00M 0.0197(19) 0.020(2) 0.034(2) 0.0027(15) 0.0017(15) -0.0046(15)
C00G 0.0167(17) 0.0189(18) 0.0242(19) -0.0001(14) 0.0008(14) -0.0057(15)
C009 0.0167(18) 0.023(2) 0.025(2) 0.0010(15) 0.0018(14) -0.0011(15)
C00T 0.024(2) 0.027(2) 0.038(2) 0.0051(17) 0.0117(17) -0.0018(17)
C00Y 0.035(2) 0.035(2) 0.040(2) 0.0032(18) 0.0083(18) 0.0046(19)
C010 0.022(2) 0.017(2) 0.055(3) -0.0061(18) -0.0025(18) 0.0029(16)
C011 0.030(2) 0.029(2) 0.045(2) -0.0127(18) 0.0101(18) 0.0029(18)
C00W 0.027(2) 0.024(2) 0.028(2) -0.0013(16) 0.0051(15) -0.0014(17)
C00N 0.0116(17) 0.0215(19) 0.0244(19) -0.0027(15) -0.0011(14) -0.0021(14)
C00S 0.0186(18) 0.0180(19) 0.031(2) -0.0002(15) 0.0001(15) -0.0010(15)
C00Z 0.022(2) 0.019(2) 0.042(2) 0.0056(16) -0.0003(16) -0.0018(16)
C012 0.043(2) 0.061(3) 0.024(2) 0.0034(19) 0.0014(17) -0.014(2)

loop_
_atom_type_symbol
_atom_type_description
_atom_type_scat_dispersion_real
_atom_type_scat_dispersion_imag
_atom_type_scat_source
C C 0.0033 0.0016 'International Tables Vol C Tables 4.2.6.8 and 6.1.1.4'
H H 0.0000 0.0000 'International Tables Vol C Tables 4.2.6.8 and 6.1.1.4'
N N 0.0061 0.0033 'International Tables Vol C Tables 4.2.6.8 and 6.1.1.4'
O O 0.0106 0.0060 'International Tables Vol C Tables 4.2.6.8 and 6.1.1.4'
S S 0.1246 0.1234 'International Tables Vol C Tables 4.2.6.8 and 6.1.1.4'

loop_
_geom_angle_atom_site_label_1
_geom_angle_atom_site_label_2
_geom_angle_atom_site_label_3
_geom_angle
O002 S001 O003 120.15(14)
O002 S001 N004 107.21(13)
O002 S001 C00G 108.22(12)
O003 S001 N004 106.47(13)
O003 S001 C00G 106.57(12)
N004 S001 C00G 107.68(12)
C006 N004 S001 120.4(2)
C006 N004 C00A 115.1(2)
C00A N004 S001 118.4(2)
C00I N005 C007 107.1(3)
N004 C006 C008 115.5(3)
C00H C006 N004 120.5(3)
C00H C006 C008 124.0(3)
C00D C007 N005 113.1(3)
C00D C007 C00Q 121.7(3)
C00Q C007 N005 125.2(3)
C006 C008 H00A 109.1
C006 C008 H00B 109.1
C006 C008 C00E 112.6(2)
H00A C008 H00B 107.8
C00E C008 H00A 109.1
C00E C008 H00B 109.1
N004 C00A H00C 109.2
N004 C00A H00D 109.2
N004 C00A C00F 112.2(2)
H00C C00A H00D 107.9
C00F C00A H00C 109.2
C00F C00A H00D 109.2
C00D C00C H00E 120.6
C00D C00C C00J 118.7(3)
C00J C00C H00E 120.6
C007 C00D C00C 120.0(3)
C007 C00D C00E 106.7(3)
C00C C00D C00E 133.2(3)
C008 C00E C00F 108.4(2)
C00D C00E C008 111.0(2)
C00D C00E C00F 114.2(2)
C00D C00E C00I 99.3(2)
C00I C00E C008 113.9(2)
C00I C00E C00F 110.1(2)
C00A C00F C00E 111.1(2)
C00A C00F H00F 106.3
C00A C00F C00N 112.1(2)
C00E C00F H00F 106.3
C00N C00F C00E 114.1(2)
C00N C00F H00F 106.3
C006 C00H H00G 120.0
C006 C00H H00H 120.0
H00G C00H H00H 120.0
N005 C00I C00E 113.8(3)
N005 C00I C00B 118.5(3)
C00B C00I C00E 127.7(3)
C00C C00J C00Y 121.3(3)
C00T C00J C00C 119.7(3)
C00T C00J C00Y 119.0(3)
C00B C00K H00K 120.0
C00B C00K C00L 120.0
C00L C00K H00K 120.0
C00K C00B C00I 123.30(17)
C00O C00B C00I 116.38(18)
C00O C00B C00K 120.0
C00B C00O H00O 120.0
C00X C00O C00B 120.0
C00X C00O H00O 120.0
C00O C00X H00X 120.0
C00O C00X C00P 120.0
C00P C00X H00X 120.0
C00X C00P H00P 120.0
C00L C00P C00X 120.0
C00L C00P H00P 120.0
C00K C00L H00L 120.0
C00P C00L C00K 120.0
C00P C00L H00L 120.0
C007 C00Q H00Q 121.1
C00T C00Q C007 117.8(3)
C00T C00Q H00Q 121.1
C00V C00R H00R 120.0
C00V C00R C009 120.0
C009 C00R H00R 120.0
C00R C00V C012 119.7(2)
C00U C00V C00R 120.0
C00U C00V C012 120.2(2)
C00V C00U H00U 120.0
C00V C00U C00M 120.0
C00M C00U H00U 120.0
C00U C00M H00M 120.0
C00G C00M C00U 120.0
C00G C00M H00M 120.0
C00M C00G S001 120.63(12)
C009 C00G S001 119.35(12)
C009 C00G C00M 120.0
C00R C009 H009 120.0
C00G C009 C00R 120.0
C00G C009 H009 120.0
C00J C00T H00T 119.0
C00Q C00T C00J 122.0(3)
C00Q C00T H00T 119.0
C00J C00Y H00I 109.5
C00J C00Y H00J 109.5
C00J C00Y H00N 109.5
H00I C00Y H00J 109.5
H00I C00Y H00N 109.5
H00J C00Y H00N 109.5
C011 C010 H010 120.0
C011 C010 C00Z 120.0
C00Z C010 H010 120.0
C010 C011 H011 120.0
C010 C011 C00W 120.0
C00W C011 H011 120.0
C011 C00W H00W 120.0
C00N C00W C011 120.0
C00N C00W H00W 120.0
C00W C00N C00F 118.33(17)
C00S C00N C00F 121.66(17)
C00S C00N C00W 120.0
C00N C00S H00S 120.0
C00N C00S C00Z 120.0
C00Z C00S H00S 120.0
C010 C00Z H00Z 120.0
C00S C00Z C010 120.0
C00S C00Z H00Z 120.0
C00V C012 H01A 109.5
C00V C012 H01B 109.5
C00V C012 H01C 109.5
H01A C012 H01B 109.5
H01A C012 H01C 109.5
H01B C012 H01C 109.5

loop_
_geom_bond_atom_site_label_1
_geom_bond_atom_site_label_2
_geom_bond_distance
S001 O002 1.428(2)
S001 O003 1.432(2)
S001 N004 1.634(3)
S001 C00G 1.7514(16)
N004 C006 1.450(4)
N004 C00A 1.483(4)
N005 C007 1.418(4)
N005 C00I 1.297(4)
C006 C008 1.501(4)
C006 C00H 1.307(4)
C007 C00D 1.380(4)
C007 C00Q 1.387(4)
C008 H00A 0.9900
C008 H00B 0.9900
C008 C00E 1.548(4)
C00A H00C 0.9900
C00A H00D 0.9900
C00A C00F 1.521(4)
C00C H00E 0.9500
C00C C00D 1.393(4)
C00C C00J 1.395(4)
C00D C00E 1.529(4)
C00E C00F 1.564(4)
C00E C00I 1.542(4)
C00F H00F 1.0000
C00F C00N 1.526(3)
C00H H00G 0.9500
C00H H00H 0.9500
C00I C00B 1.491(3)
C00J C00T 1.387(5)
C00J C00Y 1.501(4)
C00K H00K 0.9500
C00K C00B 1.3900
C00K C00L 1.3900
C00B C00O 1.3900
C00O H00O 0.9500
C00O C00X 1.3900
C00X H00X 0.9500
C00X C00P 1.3900
C00P H00P 0.9500
C00P C00L 1.3900
C00L H00L 0.9500
C00Q H00Q 0.9500
C00Q C00T 1.371(4)
C00R H00R 0.9500
C00R C00V 1.3900
C00R C009 1.3900
C00V C00U 1.3900
C00V C012 1.508(3)
C00U H00U 0.9500
C00U C00M 1.3900
C00M H00M 0.9500
C00M C00G 1.3900
C00G C009 1.3900
C009 H009 0.9500
C00T H00T 0.9500
C00Y H00I 0.9800
C00Y H00J 0.9800
C00Y H00N 0.9800
C010 H010 0.9500
C010 C011 1.3900
C010 C00Z 1.3900
C011 H011 0.9500
C011 C00W 1.3900
C00W H00W 0.9500
C00W C00N 1.3900
C00N C00S 1.3900
C00S H00S 0.9500
C00S C00Z 1.3900
C00Z H00Z 0.9500
C012 H01A 0.9800
C012 H01B 0.9800
C012 H01C 0.9800
